data_7048704
loop_
_publ_author_name
'Do, Truong Giang'
'Hupf, Emanuel'
'Lork, Enno'
'Mebs, Stefan'
'Beckmann, Jens'

_publ_section_title
;
 Bis(6-diphenylphosphinoacenaphth-5-yl)telluride as a ligand toward
 coinage metal chlorides.
;
_journal_issue 8
_journal_name_full 'Dalton transactions (Cambridge, England : 2003)'
_journal_page_first 2635
_journal_page_last 2645
_journal_paper_doi 10.1039/c9dt00089e
_journal_volume 48
_journal_year 2019
_chemical_formula_sum 'C48 H36 Cl Cu P2 Te'
_chemical_formula_weight 901.30
_space_group_IT_number 14
_space_group_name_Hall '-P 2yn'
_space_group_name_H-M_alt 'P 1 21/n 1'
_symmetry_cell_setting monoclinic
_symmetry_space_group_name_Hall '-P 2yn'
_symmetry_space_group_name_H-M 'P 1 21/n 1'
_atom_sites_solution_hydrogens geom
_atom_sites_solution_primary direct
_atom_sites_solution_secondary difmap
_audit_creation_method SHELXL-97
_audit_update_record
;
2018-10-04 deposited with the CCDC.
2019-01-23 downloaded from the CCDC.
;
_cell_angle_alpha 90.00
_cell_angle_beta 94.6890(10)
_cell_angle_gamma 90.00
_cell_formula_units_Z 4
_cell_length_a 15.6855(3)
_cell_length_b 14.9114(3)
_cell_length_c 16.6800(3)
_cell_measurement_reflns_used 9648
_cell_measurement_temperature 100
_cell_measurement_theta_max 28.03
_cell_measurement_theta_min 2.19
_cell_volume 3888.27(13)
_computing_cell_refinement 'Bruker SAINT'
_computing_data_collection 'Bruker APEX2'
_computing_data_reduction 'Bruker SAINT'
_computing_molecular_graphics 'Bruker SHELXTL'
_computing_publication_material 'Bruker SHELXTL'
_computing_structure_refinement 'SHELXL-2013 (Sheldrick 2013)'
_computing_structure_solution 'SHELXS-97 (Sheldrick 2008)'
_diffrn_ambient_temperature 100
_diffrn_measured_fraction_theta_full 0.989
_diffrn_measured_fraction_theta_max 0.989
_diffrn_measurement_device_type 'Bruker Venture D8 CMOS'
_diffrn_measurement_method '\f and \w scans'
_diffrn_radiation_monochromator graphite
_diffrn_radiation_source 'fine-focus sealed tube'
_diffrn_radiation_type MoK\a
_diffrn_radiation_wavelength 0.71073
_diffrn_reflns_av_R_equivalents 0.0930
_diffrn_reflns_av_sigmaI/netI 0.0224
_diffrn_reflns_limit_h_max 20
_diffrn_reflns_limit_h_min -20
_diffrn_reflns_limit_k_max 20
_diffrn_reflns_limit_k_min -19
_diffrn_reflns_limit_l_max 22
_diffrn_reflns_limit_l_min -22
_diffrn_reflns_number 334709
_diffrn_reflns_theta_full 28.50
_diffrn_reflns_theta_max 28.50
_diffrn_reflns_theta_min 2.19
_exptl_absorpt_coefficient_mu 1.483
_exptl_absorpt_correction_T_max 0.7457
_exptl_absorpt_correction_T_min 0.6982
_exptl_absorpt_correction_type multi-scan
_exptl_absorpt_process_details 'SADABS; Bruker, 2000'
_exptl_crystal_colour orange
_exptl_crystal_density_diffrn 1.540
_exptl_crystal_density_method 'not measured'
_exptl_crystal_description block
_exptl_crystal_F_000 1808
_exptl_crystal_size_max 0.08
_exptl_crystal_size_mid 0.08
_exptl_crystal_size_min 0.07
_platon_squeeze_details
;
;
_refine_diff_density_max 1.087
_refine_diff_density_min -0.402
_refine_diff_density_rms 0.086
_refine_ls_extinction_method none
_refine_ls_goodness_of_fit_ref 1.225
_refine_ls_hydrogen_treatment constr
_refine_ls_matrix_type full
_refine_ls_number_parameters 478
_refine_ls_number_reflns 9734
_refine_ls_number_restraints 0
_refine_ls_restrained_S_all 1.225
_refine_ls_R_factor_all 0.0491
_refine_ls_R_factor_gt 0.0439
_refine_ls_shift/su_max 0.002
_refine_ls_shift/su_mean 0.000
_refine_ls_structure_factor_coef Fsqd
_refine_ls_weighting_details 'calc w=1/[\s^2^(Fo^2^)+(0.0273P)^2^+3.6189P] where P=(Fo^2^+2Fc^2^)/3'
_refine_ls_weighting_scheme calc
_refine_ls_wR_factor_gt 0.0708
_refine_ls_wR_factor_ref 0.0724
_reflns_number_gt 9316
_reflns_number_total 9734
_reflns_threshold_expression >2sigma(I)
_cod_data_source_file c9dt00089e2.cif
_cod_data_source_block shelxl
_cod_depositor_comments
;
The following automatic conversions were performed:

'_symmetry_cell_setting' value 'Monoclinic' changed to 'monoclinic'
according to
/home/data/users/saulius/crontab/automatic-downloads/rss-feeds/RSC/lib/dictionaries/cif_core.dic
dictionary named 'cif_core.dic' version 2.4.2 from 2011-04-26.

Automatic conversion script
Id: cif_fix_values 4973 2017-02-22 13:04:09Z antanas 

 Adding full bibliography for 7048704--7048706.cif.
;
_cod_original_sg_symbol_H-M P2(1)/n
_cod_database_code 7048704

loop_
_symmetry_equiv_pos_as_xyz
'x, y, z'
'-x+1/2, y+1/2, -z+1/2'
'-x, -y, -z'
'x-1/2, -y-1/2, z-1/2'

loop_
_atom_site_label
_atom_site_type_symbol
_atom_site_fract_x
_atom_site_fract_y
_atom_site_fract_z
_atom_site_U_iso_or_equiv
_atom_site_adp_type
_atom_site_occupancy
_atom_site_symmetry_multiplicity
_atom_site_calc_flag
_atom_site_refinement_flags
C1 C 0.6151(2) 0.7994(2) 0.38512(16) 0.0315(6) Uani 1 1 d .
H1A H 0.6574 0.7869 0.4294 0.038 Uiso 1 1 calc R
H1B H 0.5590 0.7828 0.4009 0.038 Uiso 1 1 calc R
C2 C 0.61714(18) 0.89896(19) 0.36123(16) 0.0281(6) Uani 1 1 d .
H2A H 0.5608 0.9257 0.3620 0.034 Uiso 1 1 calc R
H2B H 0.6570 0.9320 0.3976 0.034 Uiso 1 1 calc R
C3 C 0.36028(16) 0.63867(19) -0.15641(16) 0.0254(6) Uani 1 1 d .
H3A H 0.3286 0.6924 -0.1449 0.030 Uiso 1 1 calc R
H3B H 0.3231 0.5871 -0.1529 0.030 Uiso 1 1 calc R
C4 C 0.39461(16) 0.6446(2) -0.24100(17) 0.0283(6) Uani 1 1 d .
H4A H 0.3774 0.5925 -0.2732 0.034 Uiso 1 1 calc R
H4B H 0.3735 0.6981 -0.2691 0.034 Uiso 1 1 calc R
C10 C 0.67862(15) 0.69084(17) 0.15815(14) 0.0188(5) Uani 1 1 d .
C11 C 0.66006(18) 0.63232(18) 0.21934(15) 0.0261(6) Uani 1 1 d .
H11 H 0.6616 0.5711 0.2089 0.031 Uiso 1 1 calc R
C12 C 0.6391(2) 0.6598(2) 0.29567(16) 0.0318(6) Uani 1 1 d .
H12 H 0.6282 0.6180 0.3349 0.038 Uiso 1 1 calc R
C13 C 0.63539(17) 0.74914(19) 0.31057(15) 0.0243(5) Uani 1 1 d .
C14 C 0.65341(14) 0.81058(17) 0.24958(14) 0.0186(5) Uani 1 1 d .
C15 C 0.64594(15) 0.89912(18) 0.27720(15) 0.0214(5) Uani 1 1 d .
C16 C 0.66426(18) 0.96801(18) 0.22845(15) 0.0264(6) Uani 1 1 d .
H16 H 0.6618 1.0271 0.2458 0.032 Uiso 1 1 calc R
C17 C 0.68716(17) 0.94730(17) 0.15060(15) 0.0246(5) Uani 1 1 d .
H17 H 0.6989 0.9949 0.1171 0.029 Uiso 1 1 calc R
C18 C 0.69349(15) 0.86161(16) 0.12044(14) 0.0175(5) Uani 1 1 d .
C19 C 0.67683(14) 0.78622(16) 0.17163(14) 0.0163(5) Uani 1 1 d .
C20 C 0.77414(16) 0.96234(16) 0.00033(14) 0.0193(5) Uani 1 1 d .
C21 C 0.86070(16) 0.97094(18) 0.02485(16) 0.0251(5) Uani 1 1 d .
H21 H 0.8905 0.9224 0.0483 0.030 Uiso 1 1 calc R
C22 C 0.90273(18) 1.05133(19) 0.01448(18) 0.0305(6) Uani 1 1 d .
H22 H 0.9603 1.0570 0.0321 0.037 Uiso 1 1 calc R
C23 C 0.85953(19) 1.12289(19) -0.02186(16) 0.0302(6) Uani 1 1 d .
H23 H 0.8883 1.1763 -0.0297 0.036 Uiso 1 1 calc R
C24 C 0.7738(2) 1.11544(19) -0.04658(16) 0.0307(6) Uani 1 1 d .
H24 H 0.7446 1.1641 -0.0705 0.037 Uiso 1 1 calc R
C25 C 0.73081(18) 1.03520(17) -0.03574(15) 0.0257(6) Uani 1 1 d .
H25 H 0.6730 1.0303 -0.0526 0.031 Uiso 1 1 calc R
C30 C 0.62182(15) 0.86221(15) -0.04387(15) 0.0186(5) Uani 1 1 d .
C35 C 0.62190(17) 0.86799(17) -0.12774(15) 0.0238(5) Uani 1 1 d .
H35 H 0.6736 0.8707 -0.1512 0.029 Uiso 1 1 calc R
C34 C 0.5461(2) 0.86975(18) -0.17594(17) 0.0320(6) Uani 1 1 d .
H34 H 0.5467 0.8757 -0.2314 0.038 Uiso 1 1 calc R
C33 C 0.46863(19) 0.86260(19) -0.1412(2) 0.0356(7) Uani 1 1 d .
H33 H 0.4176 0.8618 -0.1737 0.043 Uiso 1 1 calc R
C32 C 0.46732(18) 0.8567(2) -0.05899(19) 0.0335(7) Uani 1 1 d .
H32 H 0.4155 0.8522 -0.0360 0.040 Uiso 1 1 calc R
C31 C 0.54350(16) 0.85743(18) -0.01056(17) 0.0257(6) Uani 1 1 d .
H31 H 0.5422 0.8547 0.0450 0.031 Uiso 1 1 calc R
C40 C 0.60459(14) 0.62538(15) -0.01945(14) 0.0156(4) Uani 1 1 d .
C41 C 0.53167(15) 0.61210(16) 0.02019(14) 0.0192(5) Uani 1 1 d .
H41 H 0.5381 0.6001 0.0751 0.023 Uiso 1 1 calc R
C42 C 0.44823(15) 0.61563(17) -0.01772(15) 0.0211(5) Uani 1 1 d .
H42 H 0.4007 0.6087 0.0116 0.025 Uiso 1 1 calc R
C43 C 0.43916(15) 0.62948(16) -0.09865(16) 0.0206(5) Uani 1 1 d .
C44 C 0.51300(14) 0.63848(15) -0.14116(14) 0.0171(5) Uani 1 1 d .
C45 C 0.49063(15) 0.64806(17) -0.22464(15) 0.0213(5) Uani 1 1 d .
C46 C 0.55392(16) 0.65863(18) -0.27534(15) 0.0234(5) Uani 1 1 d .
H46 H 0.5410 0.6646 -0.3305 0.028 Uiso 1 1 calc R
C47 C 0.63942(15) 0.66023(17) -0.24188(14) 0.0203(5) Uani 1 1 d .
H47 H 0.6824 0.6675 -0.2766 0.024 Uiso 1 1 calc R
C48 C 0.66323(14) 0.65167(16) -0.16039(14) 0.0158(4) Uani 1 1 d .
C49 C 0.59817(14) 0.63893(15) -0.10516(14) 0.0156(4) Uani 1 1 d .
C50 C 0.80704(15) 0.54208(16) -0.11416(14) 0.0170(5) Uani 1 1 d .
C55 C 0.89025(15) 0.52536(17) -0.08176(15) 0.0208(5) Uani 1 1 d .
H55 H 0.9249 0.5727 -0.0629 0.025 Uiso 1 1 calc R
C54 C 0.92146(17) 0.43847(18) -0.07752(16) 0.0249(5) Uani 1 1 d .
H54 H 0.9775 0.4278 -0.0572 0.030 Uiso 1 1 calc R
C53 C 0.86961(18) 0.36779(17) -0.10337(16) 0.0270(6) Uani 1 1 d .
H53 H 0.8910 0.3096 -0.1009 0.032 Uiso 1 1 calc R
C52 C 0.78615(19) 0.38313(19) -0.13296(19) 0.0326(6) Uani 1 1 d .
H52 H 0.7508 0.3352 -0.1488 0.039 Uiso 1 1 calc R
C51 C 0.75502(16) 0.47053(17) -0.13909(16) 0.0249(5) Uani 1 1 d .
H51 H 0.6991 0.4809 -0.1600 0.030 Uiso 1 1 calc R
C60 C 0.83579(15) 0.69213(17) -0.21110(14) 0.0200(5) Uani 1 1 d .
C65 C 0.86472(17) 0.78020(18) -0.21317(17) 0.0272(6) Uani 1 1 d .
H65 H 0.8481 0.8215 -0.1757 0.033 Uiso 1 1 calc R
C64 C 0.91832(18) 0.8067(2) -0.27101(19) 0.0346(7) Uani 1 1 d .
H64 H 0.9365 0.8660 -0.2730 0.042 Uiso 1 1 calc R
C63 C 0.94457(17) 0.7450(2) -0.32555(17) 0.0315(7) Uani 1 1 d .
H63 H 0.9805 0.7629 -0.3642 0.038 Uiso 1 1 calc R
C62 C 0.91787(18) 0.6575(2) -0.32303(16) 0.0316(6) Uani 1 1 d .
H62 H 0.9366 0.6160 -0.3593 0.038 Uiso 1 1 calc R
C61 C 0.86297(16) 0.6308(2) -0.26632(15) 0.0263(6) Uani 1 1 d .
H61 H 0.8443 0.5717 -0.2653 0.032 Uiso 1 1 calc R
P1 P 0.72364(4) 0.85399(4) 0.01610(4) 0.01547(12) Uani 1 1 d .
P2 P 0.77622(4) 0.65951(4) -0.12591(4) 0.01481(12) Uani 1 1 d .
Cl1 Cl 0.94322(4) 0.74570(4) 0.03236(4) 0.02732(14) Uani 1 1 d .
Cu1 Cu 0.803819(18) 0.737908(19) -0.012611(17) 0.01585(7) Uani 1 1 d .
Te1 Te 0.720041(9) 0.618862(10) 0.058550(9) 0.01609(5) Uani 1 1 d .

loop_
_atom_site_aniso_label
_atom_site_aniso_U_11
_atom_site_aniso_U_22
_atom_site_aniso_U_33
_atom_site_aniso_U_23
_atom_site_aniso_U_13
_atom_site_aniso_U_12
C1 0.0398(16) 0.0385(16) 0.0175(12) 0.0000(11) 0.0108(11) -0.0093(13)
C2 0.0292(14) 0.0372(16) 0.0190(12) -0.0009(11) 0.0096(10) 0.0010(12)
C3 0.0134(11) 0.0302(14) 0.0322(14) 0.0013(11) -0.0005(10) -0.0020(10)
C4 0.0167(12) 0.0399(16) 0.0275(14) 0.0069(12) -0.0030(10) -0.0030(11)
C10 0.0185(11) 0.0247(13) 0.0133(11) 0.0012(9) 0.0022(9) -0.0029(9)
C11 0.0362(15) 0.0221(13) 0.0201(12) 0.0019(10) 0.0029(11) -0.0089(11)
C12 0.0465(17) 0.0310(15) 0.0187(13) 0.0053(11) 0.0069(12) -0.0137(13)
C13 0.0245(13) 0.0332(14) 0.0157(11) 0.0025(10) 0.0045(10) -0.0078(11)
C14 0.0118(10) 0.0279(13) 0.0160(11) 0.0017(10) 0.0004(8) -0.0010(9)
C15 0.0168(11) 0.0306(14) 0.0173(11) 0.0018(10) 0.0049(9) 0.0047(10)
C16 0.0348(15) 0.0235(13) 0.0220(13) 0.0002(10) 0.0082(11) 0.0107(11)
C17 0.0336(14) 0.0209(13) 0.0206(12) 0.0067(10) 0.0101(11) 0.0113(11)
C18 0.0156(11) 0.0213(12) 0.0160(11) 0.0046(9) 0.0039(9) 0.0060(9)
C19 0.0111(10) 0.0232(12) 0.0148(11) 0.0048(9) 0.0015(8) 0.0014(9)
C20 0.0240(12) 0.0191(12) 0.0161(11) -0.0007(9) 0.0101(9) 0.0014(9)
C21 0.0240(13) 0.0210(13) 0.0314(14) -0.0070(11) 0.0085(11) 0.0034(10)
C22 0.0251(13) 0.0303(15) 0.0379(16) -0.0166(12) 0.0145(12) -0.0042(11)
C23 0.0444(17) 0.0239(13) 0.0247(13) -0.0053(11) 0.0174(12) -0.0103(12)
C24 0.0493(18) 0.0214(13) 0.0217(13) 0.0051(11) 0.0060(12) -0.0027(12)
C25 0.0335(14) 0.0215(13) 0.0225(13) 0.0052(10) 0.0036(11) -0.0007(11)
C30 0.0194(11) 0.0142(11) 0.0226(12) 0.0040(9) 0.0030(9) 0.0063(9)
C35 0.0295(13) 0.0202(13) 0.0220(12) 0.0051(10) 0.0037(10) 0.0049(10)
C34 0.0446(17) 0.0234(14) 0.0262(14) 0.0048(11) -0.0075(12) 0.0090(12)
C33 0.0282(15) 0.0291(15) 0.0468(18) -0.0016(13) -0.0141(13) 0.0127(12)
C32 0.0204(13) 0.0372(16) 0.0427(17) -0.0010(13) 0.0010(12) 0.0112(12)
C31 0.0192(12) 0.0302(14) 0.0283(14) 0.0018(11) 0.0047(10) 0.0079(10)
C40 0.0151(10) 0.0140(11) 0.0176(11) 0.0016(9) 0.0008(8) 0.0006(8)
C41 0.0213(12) 0.0190(12) 0.0182(11) 0.0022(9) 0.0062(9) 0.0011(9)
C42 0.0152(11) 0.0232(12) 0.0260(12) 0.0013(10) 0.0078(9) -0.0007(10)
C43 0.0127(11) 0.0195(12) 0.0297(13) 0.0000(10) 0.0030(9) 0.0001(9)
C44 0.0141(11) 0.0158(11) 0.0214(12) 0.0026(9) 0.0021(9) 0.0007(8)
C45 0.0153(11) 0.0250(12) 0.0230(12) 0.0047(10) -0.0021(9) -0.0003(9)
C46 0.0214(12) 0.0307(14) 0.0177(12) 0.0047(10) -0.0014(9) -0.0007(10)
C47 0.0173(11) 0.0251(13) 0.0192(12) 0.0035(10) 0.0051(9) 0.0001(10)
C48 0.0133(10) 0.0165(11) 0.0175(11) 0.0042(9) 0.0013(8) 0.0015(8)
C49 0.0146(11) 0.0131(11) 0.0193(11) 0.0018(8) 0.0031(9) 0.0023(8)
C50 0.0179(11) 0.0190(12) 0.0147(11) 0.0020(9) 0.0050(9) 0.0025(9)
C55 0.0184(12) 0.0215(12) 0.0223(12) -0.0013(10) -0.0003(9) 0.0014(9)
C54 0.0222(13) 0.0279(14) 0.0238(13) -0.0014(11) -0.0029(10) 0.0080(10)
C53 0.0346(15) 0.0187(13) 0.0269(13) 0.0010(10) -0.0029(11) 0.0072(11)
C52 0.0331(15) 0.0201(13) 0.0428(17) -0.0019(12) -0.0087(13) -0.0016(12)
C51 0.0199(12) 0.0221(13) 0.0317(14) 0.0019(11) -0.0033(10) 0.0002(10)
C60 0.0129(11) 0.0287(13) 0.0182(11) 0.0084(10) 0.0011(9) 0.0011(9)
C65 0.0226(13) 0.0242(13) 0.0357(15) 0.0101(11) 0.0086(11) 0.0047(10)
C64 0.0234(14) 0.0333(16) 0.0484(18) 0.0214(14) 0.0101(13) 0.0013(12)
C63 0.0167(12) 0.0516(19) 0.0268(14) 0.0182(13) 0.0060(10) -0.0009(12)
C62 0.0241(13) 0.0503(18) 0.0211(13) -0.0015(12) 0.0068(11) -0.0060(13)
C61 0.0229(13) 0.0366(16) 0.0200(12) -0.0011(11) 0.0057(10) -0.0084(11)
P1 0.0150(3) 0.0165(3) 0.0155(3) 0.0042(2) 0.0053(2) 0.0042(2)
P2 0.0112(3) 0.0176(3) 0.0160(3) 0.0029(2) 0.0031(2) 0.0012(2)
Cl1 0.0152(3) 0.0233(3) 0.0422(4) -0.0087(3) -0.0052(2) 0.0044(2)
Cu1 0.01273(13) 0.01639(14) 0.01879(14) 0.00075(11) 0.00349(10) 0.00241(11)
Te1 0.01550(7) 0.01709(8) 0.01572(7) 0.00445(6) 0.00145(5) 0.00171(6)

loop_
_atom_type_symbol
_atom_type_description
_atom_type_scat_dispersion_real
_atom_type_scat_dispersion_imag
_atom_type_scat_source
C C 0.0033 0.0016 'International Tables Vol C Tables 4.2.6.8 and 6.1.1.4'
H H 0.0000 0.0000 'International Tables Vol C Tables 4.2.6.8 and 6.1.1.4'
P P 0.1023 0.0942 'International Tables Vol C Tables 4.2.6.8 and 6.1.1.4'
Cl Cl 0.1484 0.1585 'International Tables Vol C Tables 4.2.6.8 and 6.1.1.4'
Cu Cu 0.3201 1.2651 'International Tables Vol C Tables 4.2.6.8 and 6.1.1.4'
Te Te -0.5308 1.6751 'International Tables Vol C Tables 4.2.6.8 and 6.1.1.4'

loop_
_geom_angle_atom_site_label_1
_geom_angle_atom_site_label_2
_geom_angle_atom_site_label_3
_geom_angle
C13 C1 C2 104.8(2)
C15 C2 C1 104.9(2)
C43 C3 C4 104.9(2)
C45 C4 C3 104.6(2)
C11 C10 C19 119.8(2)
C11 C10 Te1 110.64(18)
C19 C10 Te1 129.21(17)
C10 C11 C12 124.2(3)
C13 C12 C11 118.0(2)
C12 C13 C14 119.3(2)
C12 C13 C1 130.8(2)
C14 C13 C1 109.8(2)
C15 C14 C13 110.2(2)
C15 C14 C19 124.9(2)
C13 C14 C19 124.9(2)
C16 C15 C14 119.2(2)
C16 C15 C2 130.8(2)
C14 C15 C2 110.0(2)
C15 C16 C17 118.0(2)
C18 C17 C16 124.8(2)
C17 C18 C19 118.8(2)
C17 C18 P1 115.65(18)
C19 C18 P1 125.54(18)
C14 C19 C10 113.8(2)
C14 C19 C18 114.3(2)
C10 C19 C18 131.9(2)
C21 C20 C25 119.0(2)
C21 C20 P1 117.59(19)
C25 C20 P1 123.4(2)
C22 C21 C20 120.4(3)
C23 C22 C21 120.2(3)
C24 C23 C22 120.1(3)
C23 C24 C25 120.1(3)
C20 C25 C24 120.1(3)
C31 C30 C35 118.3(2)
C31 C30 P1 122.8(2)
C35 C30 P1 118.75(19)
C34 C35 C30 120.8(3)
C35 C34 C33 119.7(3)
C32 C33 C34 120.3(3)
C33 C32 C31 119.9(3)
C32 C31 C30 121.0(3)
C41 C40 C49 120.2(2)
C41 C40 Te1 113.22(17)
C49 C40 Te1 126.60(16)
C40 C41 C42 123.7(2)
C43 C42 C41 118.0(2)
C42 C43 C44 119.2(2)
C42 C43 C3 131.3(2)
C44 C43 C3 109.5(2)
C43 C44 C45 110.8(2)
C43 C44 C49 124.8(2)
C45 C44 C49 124.4(2)
C46 C45 C44 119.1(2)
C46 C45 C4 131.1(2)
C44 C45 C4 109.7(2)
C45 C46 C47 118.2(2)
C48 C47 C46 123.9(2)
C47 C48 C49 119.4(2)
C47 C48 P2 118.75(17)
C49 C48 P2 121.86(17)
C44 C49 C40 114.0(2)
C44 C49 C48 114.9(2)
C40 C49 C48 131.1(2)
C51 C50 C55 119.2(2)
C51 C50 P2 124.24(19)
C55 C50 P2 116.44(18)
C54 C55 C50 120.2(2)
C53 C54 C55 120.1(2)
C54 C53 C52 120.2(2)
C53 C52 C51 119.9(3)
C50 C51 C52 120.3(2)
C61 C60 C65 119.1(2)
C61 C60 P2 122.9(2)
C65 C60 P2 117.3(2)
C64 C65 C60 120.3(3)
C63 C64 C65 119.9(3)
C62 C63 C64 120.4(2)
C63 C62 C61 120.1(3)
C62 C61 C60 120.3(3)
C30 P1 C20 103.46(11)
C30 P1 C18 103.51(11)
C20 P1 C18 103.24(11)
C30 P1 Cu1 114.99(8)
C20 P1 Cu1 113.53(8)
C18 P1 Cu1 116.50(8)
C48 P2 C50 102.41(11)
C48 P2 C60 108.50(11)
C50 P2 C60 101.02(11)
C48 P2 Cu1 114.64(8)
C50 P2 Cu1 112.35(8)
C60 P2 Cu1 116.23(9)
P1 Cu1 P2 121.17(3)
P1 Cu1 Cl1 116.10(3)
P2 Cu1 Cl1 115.07(3)
P1 Cu1 Te1 96.874(18)
P2 Cu1 Te1 87.594(18)
Cl1 Cu1 Te1 113.72(2)
C10 Te1 C40 98.89(9)
C10 Te1 Cu1 102.35(7)
C40 Te1 Cu1 97.32(6)

loop_
_geom_bond_atom_site_label_1
_geom_bond_atom_site_label_2
_geom_bond_distance
C1 C13 1.508(4)
C1 C2 1.539(4)
C2 C15 1.507(3)
C3 C43 1.511(3)
C3 C4 1.553(4)
C4 C45 1.509(3)
C10 C11 1.392(3)
C10 C19 1.441(3)
C10 Te1 2.124(2)
C11 C12 1.402(4)
C12 C13 1.357(4)
C13 C14 1.415(3)
C14 C15 1.406(4)
C14 C19 1.427(3)
C15 C16 1.355(4)
C16 C17 1.409(3)
C17 C18 1.380(3)
C18 C19 1.448(3)
C18 P1 1.844(2)
C20 C21 1.392(4)
C20 C25 1.392(4)
C20 P1 1.828(3)
C21 C22 1.386(4)
C22 C23 1.378(4)
C23 C24 1.378(4)
C24 C25 1.393(4)
C30 C31 1.391(3)
C30 C35 1.402(3)
C30 P1 1.818(2)
C35 C34 1.380(4)
C34 C33 1.392(4)
C33 C32 1.376(4)
C32 C31 1.387(4)
C40 C41 1.381(3)
C40 C49 1.439(3)
C40 Te1 2.144(2)
C41 C42 1.407(3)
C42 C43 1.361(4)
C43 C44 1.413(3)
C44 C45 1.415(3)
C44 C49 1.419(3)
C45 C46 1.365(3)
C46 C47 1.410(3)
C47 C48 1.386(3)
C48 C49 1.442(3)
C48 P2 1.822(2)
C50 C51 1.386(3)
C50 C55 1.394(3)
C50 P2 1.823(2)
C55 C54 1.385(4)
C54 C53 1.379(4)
C53 C52 1.380(4)
C52 C51 1.393(4)
C60 C61 1.389(4)
C60 C65 1.391(4)
C60 P2 1.829(2)
C65 C64 1.388(4)
C64 C63 1.380(4)
C63 C62 1.373(4)
C62 C61 1.388(3)
P1 Cu1 2.2149(6)
P2 Cu1 2.2342(7)
Cl1 Cu1 2.2560(6)
Cu1 Te1 2.5577(3)

loop_
_platon_squeeze_void_nr
_platon_squeeze_void_average_x
_platon_squeeze_void_average_y
_platon_squeeze_void_average_z
_platon_squeeze_void_volume
_platon_squeeze_void_count_electrons
_platon_squeeze_void_content
1 0.111 0.021 0.167 23 1 ' '
2 0.588 0.133 0.326 11 1 ' '
3 0.088 0.367 0.826 11 1 ' '
4 0.611 0.479 0.667 23 1 ' '
5 0.389 0.521 0.333 23 1 ' '
6 0.912 0.633 0.174 11 1 ' '
7 0.412 0.867 0.674 11 1 ' '
8 0.889 0.979 0.833 23 1 ' '
